data_1538041
loop_
_publ_author_name
'Haegg, G.'

_publ_section_title
;
 Tantalum sulfide
;
_journal_name_full 'Arkiv foer Kemi'
_journal_page_first 40
_journal_page_last 40
_journal_volume 7
_journal_year 1954
_chemical_formula_sum 'S2 Ta'
_chemical_name_systematic 'Ta S2'
_space_group_IT_number 166
_symmetry_space_group_name_Hall '-P 3* 2'
_symmetry_space_group_name_H-M 'R -3 m :R'
_cell_angle_alpha 30.18
_cell_angle_beta 30.18
_cell_angle_gamma 30.18
_cell_formula_units_Z 1
_cell_length_a 6.39
_cell_length_b 6.39
_cell_length_c 6.39
_cell_volume 58.424
_citation_journal_id_ASTM ARKEAD
_cod_data_source_file Haegg_ARKEAD_1954_1768.cif
_cod_data_source_block S2Ta1
_cod_original_cell_volume 58.42448
_cod_original_sg_symbol_Hall '-R 3 2" (-y+z,x+z,-x+y+z)'
_cod_original_formula_sum 'S2 Ta1'
_cod_database_code 1538041

loop_
_symmetry_equiv_pos_as_xyz
x,y,z
z,x,y
y,z,x
-y,-x,-z
-z,-y,-x
-x,-z,-y
-x,-y,-z
-z,-x,-y
-y,-z,-x
y,x,z
z,y,x
x,z,y

loop_
_atom_site_label
_atom_site_type_symbol
_atom_site_fract_x
_atom_site_fract_y
_atom_site_fract_z
_atom_site_occupancy
_atom_site_U_iso_or_equiv
S1 S-2 0.25 0.25 0.25 1 0.0
Ta1 Ta+4 0 0 0 1 0.0
